data_2235722
loop_
_publ_author_name
'Ren, Xinfeng'
'Wang, Le'
'Li, Ya'

_publ_section_title
;
 1,1'-Bis[bis(4-methoxyphenyl)phosphanyl]ferrocene
;
_journal_coeditor_code ZS2202
_journal_issue 7
_journal_name_full 'Acta Crystallographica Section E'
_journal_page_first m922
_journal_paper_doi 10.1107/S1600536812026293
_journal_volume 68
_journal_year 2012
_chemical_formula_iupac '[Fe (C19 H18 O2 P)2]'
_chemical_formula_moiety 'C38 H36 Fe O4 P2'
_chemical_formula_sum 'C38 H36 Fe O4 P2'
_chemical_formula_weight 674.46
_chemical_name_systematic
;
1,1'-Bis[bis(4-methoxyphenyl)phosphanyl]ferrocene
;
_space_group_IT_number 15
_symmetry_cell_setting monoclinic
_symmetry_space_group_name_Hall '-C 2yc'
_symmetry_space_group_name_H-M 'C 1 2/c 1'
_atom_sites_solution_hydrogens geom
_atom_sites_solution_primary direct
_atom_sites_solution_secondary difmap
_audit_creation_method SHELXL-97
_cell_angle_alpha 90.00
_cell_angle_beta 102.3860(10)
_cell_angle_gamma 90.00
_cell_formula_units_Z 4
_cell_length_a 19.0790(8)
_cell_length_b 9.9445(4)
_cell_length_c 17.5663(8)
_cell_measurement_reflns_used 9910
_cell_measurement_temperature 173(2)
_cell_measurement_theta_max 28.33
_cell_measurement_theta_min 2.25
_cell_volume 3255.3(2)
_computing_cell_refinement 'SAINT (Bruker, 2007)'
_computing_data_collection 'SMART (Bruker, 2007)'
_computing_data_reduction 'SAINT (Bruker, 2007)'
_computing_molecular_graphics 'SHELXTL (Sheldrick, 2008)'
_computing_publication_material 'SHELXTL (Sheldrick, 2008)'
_computing_structure_refinement 'SHELXL97 (Sheldrick, 2008)'
_computing_structure_solution 'SHELXS97 (Sheldrick, 2008)'
_diffrn_ambient_temperature 173(2)
_diffrn_measured_fraction_theta_full 1.000
_diffrn_measured_fraction_theta_max 1.000
_diffrn_measurement_device_type 'Bruker SMART CCD area-detector'
_diffrn_measurement_method '\f and \w scans'
_diffrn_radiation_monochromator graphite
_diffrn_radiation_source 'fine-focus sealed tube'
_diffrn_radiation_type MoK\a
_diffrn_radiation_wavelength 0.71073
_diffrn_reflns_av_R_equivalents 0.0193
_diffrn_reflns_av_sigmaI/netI 0.0125
_diffrn_reflns_limit_h_max 22
_diffrn_reflns_limit_h_min -22
_diffrn_reflns_limit_k_max 11
_diffrn_reflns_limit_k_min -11
_diffrn_reflns_limit_l_max 20
_diffrn_reflns_limit_l_min -20
_diffrn_reflns_number 18254
_diffrn_reflns_theta_full 25.01
_diffrn_reflns_theta_max 25.01
_diffrn_reflns_theta_min 2.19
_diffrn_standards_number 0
_exptl_absorpt_coefficient_mu 0.602
_exptl_absorpt_correction_T_max 0.8307
_exptl_absorpt_correction_T_min 0.7610
_exptl_absorpt_correction_type multi-scan
_exptl_absorpt_process_details '(SADABS; Sheldrick, 1996)'
_exptl_crystal_colour yellow
_exptl_crystal_density_diffrn 1.376
_exptl_crystal_density_method 'not measured'
_exptl_crystal_description block
_exptl_crystal_F_000 1408
_exptl_crystal_size_max 0.48
_exptl_crystal_size_mid 0.46
_exptl_crystal_size_min 0.32
_refine_diff_density_max 0.337
_refine_diff_density_min -0.175
_refine_ls_extinction_method none
_refine_ls_goodness_of_fit_ref 1.038
_refine_ls_hydrogen_treatment constr
_refine_ls_matrix_type full
_refine_ls_number_parameters 204
_refine_ls_number_reflns 2869
_refine_ls_number_restraints 0
_refine_ls_restrained_S_all 1.038
_refine_ls_R_factor_all 0.0273
_refine_ls_R_factor_gt 0.0259
_refine_ls_shift/su_max 0.000
_refine_ls_shift/su_mean 0.000
_refine_ls_structure_factor_coef Fsqd
_refine_ls_weighting_details 'calc w=1/[\s^2^(Fo^2^)+(0.0343P)^2^+3.7311P] where P=(Fo^2^+2Fc^2^)/3'
_refine_ls_weighting_scheme calc
_refine_ls_wR_factor_gt 0.0679
_refine_ls_wR_factor_ref 0.0695
_reflns_number_gt 2740
_reflns_number_total 2869
_reflns_threshold_expression I>2\s(I)
_cod_data_source_file zs2202.cif
_cod_data_source_block I
_cod_original_sg_symbol_H-M 'C 2/c'
_cod_database_code 2235722
_cod_database_fobs_code 2235722

loop_
_symmetry_equiv_pos_as_xyz
'x, y, z'
'-x, y, -z+1/2'
'x+1/2, y+1/2, z'
'-x+1/2, y+1/2, -z+1/2'
'-x, -y, -z'
'x, -y, z-1/2'
'-x+1/2, -y+1/2, -z'
'x+1/2, -y+1/2, z-1/2'

loop_
_atom_site_type_symbol
_atom_site_label
_atom_site_fract_x
_atom_site_fract_y
_atom_site_fract_z
_atom_site_U_iso_or_equiv
_atom_site_adp_type
_atom_site_calc_flag
_atom_site_refinement_flags
_atom_site_occupancy
_atom_site_symmetry_multiplicity
Fe Fe1 0.0000 0.11062(3) 0.2500 0.02319(10) Uani d S 1 2
P P1 0.11216(2) 0.17867(4) 0.12853(2) 0.02453(11) Uani d . 1 1
O O1 0.06477(7) 0.44156(13) -0.18422(7) 0.0424(3) Uani d . 1 1
O O2 0.22904(6) -0.37992(11) 0.13592(7) 0.0382(3) Uani d . 1 1
C C1 0.09423(8) 0.23741(15) 0.02723(9) 0.0248(3) Uani d . 1 1
C C2 0.03081(9) 0.30448(18) -0.00579(10) 0.0366(4) Uani d . 1 1
H H2A -0.0076 0.3054 0.0209 0.044 Uiso calc R 1 1
C C3 0.02282(10) 0.3694(2) -0.07642(11) 0.0414(4) Uani d . 1 1
H H3A -0.0210 0.4140 -0.0979 0.050 Uiso calc R 1 1
C C4 0.07794(9) 0.37024(16) -0.11638(9) 0.0302(3) Uani d . 1 1
C C5 0.14120(8) 0.30234(16) -0.08555(9) 0.0298(3) Uani d . 1 1
H H5A 0.1791 0.3003 -0.1129 0.036 Uiso calc R 1 1
C C6 0.14846(8) 0.23725(16) -0.01420(9) 0.0287(3) Uani d . 1 1
H H6A 0.1919 0.1912 0.0068 0.034 Uiso calc R 1 1
C C7 0.14856(8) 0.00986(15) 0.12251(9) 0.0250(3) Uani d . 1 1
C C8 0.19314(8) -0.04129(16) 0.18999(9) 0.0280(3) Uani d . 1 1
H H8A 0.2058 0.0142 0.2349 0.034 Uiso calc R 1 1
C C9 0.21914(8) -0.17124(16) 0.19252(9) 0.0312(3) Uani d . 1 1
H H9A 0.2488 -0.2049 0.2390 0.037 Uiso calc R 1 1
C C10 0.20173(8) -0.25261(15) 0.12684(9) 0.0281(3) Uani d . 1 1
C C11 0.15920(8) -0.20285(16) 0.05856(9) 0.0298(3) Uani d . 1 1
H H11A 0.1484 -0.2574 0.0131 0.036 Uiso calc R 1 1
C C12 0.13253(8) -0.07256(16) 0.05713(9) 0.0292(3) Uani d . 1 1
H H12A 0.1028 -0.0392 0.0106 0.035 Uiso calc R 1 1
C C13 -0.08978(9) 0.16360(19) 0.16939(9) 0.0356(4) Uani d . 1 1
H H13A -0.1341 0.2053 0.1808 0.043 Uiso calc R 1 1
C C14 -0.02860(9) 0.23385(17) 0.15681(9) 0.0311(3) Uani d . 1 1
H H14A -0.0226 0.3338 0.1572 0.037 Uiso calc R 1 1
C C15 0.02275(8) 0.13737(16) 0.14232(8) 0.0261(3) Uani d . 1 1
C C16 -0.00775(9) 0.00717(17) 0.14745(9) 0.0314(3) Uani d . 1 1
H H16A 0.0158 -0.0808 0.1411 0.038 Uiso calc R 1 1
C C17 -0.07674(9) 0.02422(19) 0.16437(9) 0.0370(4) Uani d . 1 1
H H17A -0.1102 -0.0497 0.1719 0.044 Uiso calc R 1 1
C C18 0.21229(11) -0.46909(18) 0.07098(12) 0.0456(4) Uani d . 1 1
H H18A 0.2351 -0.5564 0.0854 0.068 Uiso calc R 1 1
H H18B 0.2301 -0.4313 0.0272 0.068 Uiso calc R 1 1
H H18C 0.1602 -0.4809 0.0557 0.068 Uiso calc R 1 1
C C19 0.11777(11) 0.4448(3) -0.22871(12) 0.0557(6) Uani d . 1 1
H H19A 0.1009 0.4995 -0.2755 0.084 Uiso calc R 1 1
H H19B 0.1275 0.3531 -0.2440 0.084 Uiso calc R 1 1
H H19C 0.1618 0.4842 -0.1977 0.084 Uiso calc R 1 1

loop_
_atom_site_aniso_label
_atom_site_aniso_U_11
_atom_site_aniso_U_22
_atom_site_aniso_U_33
_atom_site_aniso_U_12
_atom_site_aniso_U_13
_atom_site_aniso_U_23
Fe1 0.02589(17) 0.02243(17) 0.02163(17) 0.000 0.00595(12) 0.000
P1 0.0268(2) 0.0228(2) 0.0238(2) -0.00004(14) 0.00500(15) -0.00076(15)
O1 0.0477(7) 0.0485(7) 0.0333(6) 0.0126(6) 0.0140(5) 0.0159(6)
O2 0.0407(7) 0.0262(6) 0.0440(7) 0.0073(5) 0.0007(5) -0.0013(5)
C1 0.0274(7) 0.0213(7) 0.0253(7) -0.0014(6) 0.0047(6) -0.0006(6)
C2 0.0303(8) 0.0469(10) 0.0350(9) 0.0070(7) 0.0121(7) 0.0097(8)
C3 0.0320(9) 0.0526(11) 0.0402(10) 0.0145(8) 0.0095(7) 0.0140(8)
C4 0.0368(9) 0.0263(8) 0.0276(8) 0.0014(6) 0.0070(7) 0.0026(6)
C5 0.0307(8) 0.0305(8) 0.0303(8) 0.0006(6) 0.0114(6) -0.0001(7)
C6 0.0277(7) 0.0276(8) 0.0305(8) 0.0039(6) 0.0057(6) 0.0016(6)
C7 0.0237(7) 0.0251(7) 0.0263(7) -0.0001(6) 0.0058(6) 0.0008(6)
C8 0.0271(7) 0.0301(8) 0.0255(7) -0.0009(6) 0.0025(6) -0.0027(6)
C9 0.0292(8) 0.0326(9) 0.0290(8) 0.0029(6) -0.0005(6) 0.0043(7)
C10 0.0245(7) 0.0245(7) 0.0357(8) 0.0005(6) 0.0075(6) 0.0019(6)
C11 0.0326(8) 0.0289(8) 0.0275(8) -0.0006(6) 0.0050(6) -0.0041(6)
C12 0.0321(8) 0.0296(8) 0.0238(8) 0.0030(7) 0.0014(6) 0.0020(6)
C13 0.0272(8) 0.0549(11) 0.0240(8) 0.0054(7) 0.0041(6) 0.0032(7)
C14 0.0344(8) 0.0340(9) 0.0254(8) 0.0081(7) 0.0075(6) 0.0064(7)
C15 0.0298(8) 0.0285(8) 0.0203(7) 0.0008(6) 0.0058(6) 0.0008(6)
C16 0.0371(9) 0.0317(8) 0.0261(8) -0.0071(7) 0.0085(7) -0.0071(6)
C17 0.0341(9) 0.0498(10) 0.0270(8) -0.0136(8) 0.0068(7) -0.0084(7)
C18 0.0499(11) 0.0287(9) 0.0560(12) 0.0055(8) 0.0067(9) -0.0084(8)
C19 0.0541(12) 0.0745(15) 0.0435(11) 0.0102(11) 0.0215(9) 0.0259(11)

loop_
_atom_type_symbol
_atom_type_description
_atom_type_scat_dispersion_real
_atom_type_scat_dispersion_imag
_atom_type_scat_source
C C 0.0033 0.0016 'International Tables Vol C Tables 4.2.6.8 and 6.1.1.4'
H H 0.0000 0.0000 'International Tables Vol C Tables 4.2.6.8 and 6.1.1.4'
O O 0.0106 0.0060 'International Tables Vol C Tables 4.2.6.8 and 6.1.1.4'
Fe Fe 0.3463 0.8444 'International Tables Vol C Tables 4.2.6.8 and 6.1.1.4'
P P 0.1023 0.0942 'International Tables Vol C Tables 4.2.6.8 and 6.1.1.4'

loop_
_geom_angle_atom_site_label_1
_geom_angle_atom_site_label_2
_geom_angle_atom_site_label_3
_geom_angle_site_symmetry_1
_geom_angle_site_symmetry_3
_geom_angle
C14 Fe1 C14 . 2 105.47(10)
C14 Fe1 C13 . 2 116.41(7)
C14 Fe1 C13 2 2 40.79(7)
C14 Fe1 C13 . . 40.80(7)
C14 Fe1 C13 2 . 116.41(7)
C13 Fe1 C13 2 . 150.12(11)
C14 Fe1 C15 . . 41.20(6)
C14 Fe1 C15 2 . 126.51(6)
C13 Fe1 C15 2 . 107.13(6)
C13 Fe1 C15 . . 68.81(6)
C14 Fe1 C15 . 2 126.51(6)
C14 Fe1 C15 2 2 41.20(6)
C13 Fe1 C15 2 2 68.81(6)
C13 Fe1 C15 . 2 107.13(6)
C15 Fe1 C15 . 2 165.06(9)
C14 Fe1 C17 . . 68.53(7)
C14 Fe1 C17 2 . 150.90(7)
C13 Fe1 C17 2 . 167.79(8)
C13 Fe1 C17 . . 40.43(8)
C15 Fe1 C17 . . 68.65(6)
C15 Fe1 C17 2 . 118.24(6)
C14 Fe1 C17 . 2 150.90(7)
C14 Fe1 C17 2 2 68.53(7)
C13 Fe1 C17 2 2 40.43(8)
C13 Fe1 C17 . 2 167.79(8)
C15 Fe1 C17 . 2 118.24(6)
C15 Fe1 C17 2 2 68.64(6)
C17 Fe1 C17 . 2 130.42(11)
C14 Fe1 C16 . 2 165.87(6)
C14 Fe1 C16 2 2 68.74(7)
C13 Fe1 C16 2 2 68.23(7)
C13 Fe1 C16 . 2 129.00(7)
C15 Fe1 C16 . 2 152.47(6)
C15 Fe1 C16 2 2 40.85(6)
C17 Fe1 C16 . 2 109.86(7)
C17 Fe1 C16 2 2 40.52(7)
C14 Fe1 C16 . . 68.74(7)
C14 Fe1 C16 2 . 165.87(6)
C13 Fe1 C16 2 . 129.01(7)
C13 Fe1 C16 . . 68.23(7)
C15 Fe1 C16 . . 40.85(6)
C15 Fe1 C16 2 . 152.47(6)
C17 Fe1 C16 . . 40.52(7)
C17 Fe1 C16 2 . 109.86(7)
C16 Fe1 C16 2 . 119.82(9)
C15 P1 C7 . . 100.31(7)
C15 P1 C1 . . 102.46(7)
C7 P1 C1 . . 103.32(7)
C4 O1 C19 . . 118.61(14)
C10 O2 C18 . . 117.95(13)
C6 C1 C2 . . 117.43(14)
C6 C1 P1 . . 120.27(11)
C2 C1 P1 . . 121.37(12)
C3 C2 C1 . . 121.15(15)
C3 C2 H2A . . 119.4
C1 C2 H2A . . 119.4
C2 C3 C4 . . 120.68(16)
C2 C3 H3A . . 119.7
C4 C3 H3A . . 119.7
O1 C4 C3 . . 115.40(15)
O1 C4 C5 . . 125.18(15)
C3 C4 C5 . . 119.41(15)
C4 C5 C6 . . 119.23(14)
C4 C5 H5A . . 120.4
C6 C5 H5A . . 120.4
C1 C6 C5 . . 122.08(14)
C1 C6 H6A . . 119.0
C5 C6 H6A . . 119.0
C12 C7 C8 . . 118.15(14)
C12 C7 P1 . . 124.75(12)
C8 C7 P1 . . 117.03(11)
C9 C8 C7 . . 121.10(14)
C9 C8 H8A . . 119.5
C7 C8 H8A . . 119.5
C8 C9 C10 . . 119.85(14)
C8 C9 H9A . . 120.1
C10 C9 H9A . . 120.1
O2 C10 C11 . . 124.73(14)
O2 C10 C9 . . 115.18(14)
C11 C10 C9 . . 120.09(14)
C10 C11 C12 . . 119.47(14)
C10 C11 H11A . . 120.3
C12 C11 H11A . . 120.3
C11 C12 C7 . . 121.31(14)
C11 C12 H12A . . 119.3
C7 C12 H12A . . 119.3
C17 C13 C14 . . 108.14(15)
C17 C13 Fe1 . . 70.00(10)
C14 C13 Fe1 . . 68.85(9)
C17 C13 H13A . . 125.9
C14 C13 H13A . . 125.9
Fe1 C13 H13A . . 125.9
C13 C14 C15 . . 108.36(15)
C13 C14 Fe1 . . 70.35(9)
C15 C14 Fe1 . . 70.25(9)
C13 C14 H14A . . 125.8
C15 C14 H14A . . 125.8
Fe1 C14 H14A . . 125.8
C16 C15 C14 . . 106.99(14)
C16 C15 P1 . . 128.17(12)
C14 C15 P1 . . 124.65(12)
C16 C15 Fe1 . . 69.78(8)
C14 C15 Fe1 . . 68.54(8)
P1 C15 Fe1 . . 122.87(8)
C17 C16 C15 . . 108.23(15)
C17 C16 Fe1 . . 69.63(9)
C15 C16 Fe1 . . 69.37(8)
C17 C16 H16A . . 125.9
C15 C16 H16A . . 125.9
Fe1 C16 H16A . . 125.9
C13 C17 C16 . . 108.27(15)
C13 C17 Fe1 . . 69.57(9)
C16 C17 Fe1 . . 69.85(9)
C13 C17 H17A . . 125.9
C16 C17 H17A . . 125.9
Fe1 C17 H17A . . 125.9
O2 C18 H18A . . 109.5
O2 C18 H18B . . 109.5
H18A C18 H18B . . 109.5
O2 C18 H18C . . 109.5
H18A C18 H18C . . 109.5
H18B C18 H18C . . 109.5
O1 C19 H19A . . 109.5
O1 C19 H19B . . 109.5
H19A C19 H19B . . 109.5
O1 C19 H19C . . 109.5
H19A C19 H19C . . 109.5
H19B C19 H19C . . 109.5

loop_
_geom_bond_atom_site_label_1
_geom_bond_atom_site_label_2
_geom_bond_site_symmetry_2
_geom_bond_distance
Fe1 C14 . 2.0239(15)
Fe1 C14 2 2.0239(15)
Fe1 C13 2 2.0436(16)
Fe1 C13 . 2.0437(16)
Fe1 C15 . 2.0467(14)
Fe1 C15 2 2.0468(14)
Fe1 C17 . 2.0493(16)
Fe1 C17 2 2.0493(16)
Fe1 C16 2 2.0521(15)
Fe1 C16 . 2.0521(15)
P1 C15 . 1.8207(16)
P1 C7 . 1.8284(15)
P1 C1 . 1.8341(15)
O1 C4 . 1.3630(19)
O1 C19 . 1.405(2)
O2 C10 . 1.3653(19)
O2 C18 . 1.426(2)
C1 C6 . 1.387(2)
C1 C2 . 1.394(2)
C2 C3 . 1.378(2)
C2 H2A . 0.9500
C3 C4 . 1.384(2)
C3 H3A . 0.9500
C4 C5 . 1.388(2)
C5 C6 . 1.391(2)
C5 H5A . 0.9500
C6 H6A . 0.9500
C7 C12 . 1.390(2)
C7 C8 . 1.398(2)
C8 C9 . 1.381(2)
C8 H8A . 0.9500
C9 C10 . 1.390(2)
C9 H9A . 0.9500
C10 C11 . 1.387(2)
C11 C12 . 1.390(2)
C11 H11A . 0.9500
C12 H12A . 0.9500
C13 C17 . 1.414(3)
C13 C14 . 1.418(2)
C13 H13A . 1.0000
C14 C15 . 1.432(2)
C14 H14A . 1.0000
C15 C16 . 1.430(2)
C16 C17 . 1.420(2)
C16 H16A . 1.0000
C17 H17A . 1.0000
C18 H18A . 0.9800
C18 H18B . 0.9800
C18 H18C . 0.9800
C19 H19A . 0.9800
C19 H19B . 0.9800
C19 H19C . 0.9800

loop_
_geom_torsion_atom_site_label_1
_geom_torsion_atom_site_label_2
_geom_torsion_atom_site_label_3
_geom_torsion_atom_site_label_4
_geom_torsion_site_symmetry_1
_geom_torsion
C15 P1 C1 C6 . -158.86(12)
C7 P1 C1 C6 . -54.93(14)
C15 P1 C1 C2 . 32.47(15)
C7 P1 C1 C2 . 136.39(14)
C6 C1 C2 C3 . -0.8(3)
P1 C1 C2 C3 . 168.20(15)
C1 C2 C3 C4 . -0.3(3)
C19 O1 C4 C3 . -178.81(19)
C19 O1 C4 C5 . 2.0(3)
C2 C3 C4 O1 . -177.80(17)
C2 C3 C4 C5 . 1.4(3)
O1 C4 C5 C6 . 177.74(15)
C3 C4 C5 C6 . -1.4(2)
C2 C1 C6 C5 . 0.8(2)
P1 C1 C6 C5 . -168.32(12)
C4 C5 C6 C1 . 0.3(2)
C15 P1 C7 C12 . 77.75(14)
C1 P1 C7 C12 . -27.83(15)
C15 P1 C7 C8 . -99.24(12)
C1 P1 C7 C8 . 155.18(12)
C12 C7 C8 C9 . -1.7(2)
P1 C7 C8 C9 . 175.54(12)
C7 C8 C9 C10 . 0.9(2)
C18 O2 C10 C11 . -0.6(2)
C18 O2 C10 C9 . 179.14(15)
C8 C9 C10 O2 . -178.84(14)
C8 C9 C10 C11 . 0.9(2)
O2 C10 C11 C12 . 177.88(14)
C9 C10 C11 C12 . -1.9(2)
C10 C11 C12 C7 . 1.1(2)
C8 C7 C12 C11 . 0.7(2)
P1 C7 C12 C11 . -176.27(12)
C14 Fe1 C13 C17 . 119.74(14)
C14 Fe1 C13 C17 2 -157.13(9)
C13 Fe1 C13 C17 2 169.20(10)
C15 Fe1 C13 C17 . 81.54(10)
C15 Fe1 C13 C17 2 -113.69(10)
C17 Fe1 C13 C17 2 -45.9(4)
C16 Fe1 C13 C17 2 -73.95(12)
C16 Fe1 C13 C17 . 37.49(10)
C14 Fe1 C13 C14 2 83.13(13)
C13 Fe1 C13 C14 2 49.46(9)
C15 Fe1 C13 C14 . -38.20(9)
C15 Fe1 C13 C14 2 126.58(10)
C17 Fe1 C13 C14 . -119.74(14)
C17 Fe1 C13 C14 2 -165.6(3)
C16 Fe1 C13 C14 2 166.31(10)
C16 Fe1 C13 C14 . -82.24(10)
C17 C13 C14 C15 . 1.07(18)
Fe1 C13 C14 C15 . 60.23(10)
C17 C13 C14 Fe1 . -59.16(11)
C14 Fe1 C14 C13 2 -112.69(11)
C13 Fe1 C14 C13 2 -154.99(10)
C15 Fe1 C14 C13 . 118.92(14)
C15 Fe1 C14 C13 2 -72.72(12)
C17 Fe1 C14 C13 . 37.24(10)
C17 Fe1 C14 C13 2 173.79(14)
C16 Fe1 C14 C13 2 -48.9(3)
C16 Fe1 C14 C13 . 80.90(11)
C14 Fe1 C14 C15 2 128.39(10)
C13 Fe1 C14 C15 2 86.09(11)
C13 Fe1 C14 C15 . -118.92(14)
C15 Fe1 C14 C15 2 168.36(7)
C17 Fe1 C14 C15 . -81.68(10)
C17 Fe1 C14 C15 2 54.88(18)
C16 Fe1 C14 C15 2 -167.8(3)
C16 Fe1 C14 C15 . -38.02(9)
C13 C14 C15 C16 . -0.85(17)
Fe1 C14 C15 C16 . 59.44(10)
C13 C14 C15 P1 . -176.22(11)
Fe1 C14 C15 P1 . -115.93(11)
C13 C14 C15 Fe1 . -60.29(11)
C7 P1 C15 C16 . 0.58(15)
C1 P1 C15 C16 . 106.83(14)
C7 P1 C15 C14 . 174.94(13)
C1 P1 C15 C14 . -78.80(14)
C7 P1 C15 Fe1 . 89.69(10)
C1 P1 C15 Fe1 . -164.05(9)
C14 Fe1 C15 C16 . -118.64(13)
C14 Fe1 C15 C16 2 171.34(10)
C13 Fe1 C15 C16 2 130.58(10)
C13 Fe1 C15 C16 . -80.81(10)
C15 Fe1 C15 C16 2 -157.63(9)
C17 Fe1 C15 C16 . -37.27(10)
C17 Fe1 C15 C16 2 88.20(11)
C16 Fe1 C15 C16 2 55.0(2)
C14 Fe1 C15 C14 2 -70.02(15)
C13 Fe1 C15 C14 2 -110.77(10)
C13 Fe1 C15 C14 . 37.84(10)
C15 Fe1 C15 C14 2 -38.99(9)
C17 Fe1 C15 C14 . 81.37(11)
C17 Fe1 C15 C14 2 -153.16(10)
C16 Fe1 C15 C14 2 173.61(13)
C16 Fe1 C15 C14 . 118.64(13)
C14 Fe1 C15 P1 . 118.25(14)
C14 Fe1 C15 P1 2 48.23(13)
C13 Fe1 C15 P1 2 7.48(12)
C13 Fe1 C15 P1 . 156.09(12)
C15 Fe1 C15 P1 2 79.27(9)
C17 Fe1 C15 P1 . -160.38(12)
C17 Fe1 C15 P1 2 -34.91(12)
C16 Fe1 C15 P1 2 -68.14(18)
C16 Fe1 C15 P1 . -123.11(14)
C14 C15 C16 C17 . 0.31(18)
P1 C15 C16 C17 . 175.46(12)
Fe1 C15 C16 C17 . 58.97(11)
C14 C15 C16 Fe1 . -58.66(10)
P1 C15 C16 Fe1 . 116.49(12)
C14 Fe1 C16 C17 . -81.42(11)
C14 Fe1 C16 C17 2 -149.5(3)
C13 Fe1 C16 C17 2 171.18(11)
C13 Fe1 C16 C17 . -37.41(11)
C15 Fe1 C16 C17 . -119.76(14)
C15 Fe1 C16 C17 2 47.99(19)
C17 Fe1 C16 C17 2 129.68(13)
C16 Fe1 C16 C17 2 86.11(10)
C14 Fe1 C16 C15 . 38.34(9)
C14 Fe1 C16 C15 2 -29.7(3)
C13 Fe1 C16 C15 2 -69.06(12)
C13 Fe1 C16 C15 . 82.34(10)
C15 Fe1 C16 C15 2 167.75(9)
C17 Fe1 C16 C15 . 119.76(14)
C17 Fe1 C16 C15 2 -110.57(10)
C16 Fe1 C16 C15 2 -154.14(10)
C14 C13 C17 C16 . -0.88(19)
Fe1 C13 C17 C16 . -59.33(11)
C14 C13 C17 Fe1 . 58.45(11)
C15 C16 C17 C13 . 0.34(19)
Fe1 C16 C17 C13 . 59.15(11)
C15 C16 C17 Fe1 . -58.81(11)
C14 Fe1 C17 C13 . -37.56(10)
C14 Fe1 C17 C13 2 45.70(18)
C13 Fe1 C17 C13 2 -153.8(3)
C15 Fe1 C17 C13 . -81.98(10)
C15 Fe1 C17 C13 2 83.40(11)
C17 Fe1 C17 C13 2 168.49(10)
C16 Fe1 C17 C13 2 127.43(10)
C16 Fe1 C17 C13 . -119.54(14)
C14 Fe1 C17 C16 . 81.98(11)
C14 Fe1 C17 C16 2 165.24(13)
C13 Fe1 C17 C16 2 -34.3(4)
C13 Fe1 C17 C16 . 119.54(14)
C15 Fe1 C17 C16 . 37.56(10)
C15 Fe1 C17 C16 2 -157.06(10)
C17 Fe1 C17 C16 2 -71.97(10)
C16 Fe1 C17 C16 2 -113.03(12)
